data_7005425
loop_
_publ_author_name
'Aldous, David W.'
'Stephens, Nicholas F.'
'Lightfoot, Philip'

_publ_section_title
;
 Hydrothermal chemistry of oligomeric vanadium oxyfluorides.
;
_journal_issue 22
_journal_name_full 'Dalton transactions (Cambridge, England : 2003)'
_journal_page_first 2271
_journal_page_last 2282
_journal_paper_doi 10.1039/b702146a
_journal_year 2007
_chemical_formula_moiety 'C4 H16 N3, F6 V'
_chemical_formula_sum 'C4 H16 F6 N3 V'
_chemical_formula_weight 271.14
_chemical_name_systematic
;
?
;
_space_group_IT_number 14
_symmetry_cell_setting monoclinic
_symmetry_space_group_name_Hall '-P 2ybc'
_symmetry_space_group_name_H-M 'P 1 21/c 1'
_atom_sites_solution_hydrogens geom
_atom_sites_solution_primary direct
_atom_sites_solution_secondary difmap
_audit_creation_method SHELXL-97
_cell_angle_alpha 90.00
_cell_angle_beta 96.651(5)
_cell_angle_gamma 90.00
_cell_formula_units_Z 4
_cell_length_a 8.6285(14)
_cell_length_b 10.6742(18)
_cell_length_c 10.7766(14)
_cell_measurement_temperature 125(2)
_cell_volume 985.9(3)
_computing_cell_refinement 'CrystalClear (Rigaku Corp., 2004)'
_computing_data_collection 'CrystalClear (Rigaku Corp., 2004)'
_computing_data_reduction 'CrystalClear (Rigaku Corp., 2004)'
_computing_molecular_graphics 'Bruker SHELXTL'
_computing_publication_material 'Bruker SHELXTL'
_computing_structure_refinement 'SHELXL-97 (Sheldrick, 1997)'
_computing_structure_solution 'SHELXS-97 9Sheldrick, 1990)'
_diffrn_ambient_temperature 125(2)
_diffrn_measured_fraction_theta_full 0.998
_diffrn_measured_fraction_theta_max 0.998
_diffrn_measurement_device_type 'CCD Area Detector'
_diffrn_measurement_method dtprofit.ref
_diffrn_radiation_monochromator 'Confocal Optics'
_diffrn_radiation_source 'Rotating Anode'
_diffrn_radiation_type MoK\a
_diffrn_radiation_wavelength 0.71073
_diffrn_reflns_av_R_equivalents 0.0700
_diffrn_reflns_av_sigmaI/netI 0.0497
_diffrn_reflns_limit_h_max 11
_diffrn_reflns_limit_h_min -11
_diffrn_reflns_limit_k_max 13
_diffrn_reflns_limit_k_min -13
_diffrn_reflns_limit_l_max 13
_diffrn_reflns_limit_l_min -13
_diffrn_reflns_number 9622
_diffrn_reflns_theta_full 27.11
_diffrn_reflns_theta_max 27.11
_diffrn_reflns_theta_min 3.05
_exptl_absorpt_coefficient_mu 1.065
_exptl_absorpt_correction_T_max 0.660
_exptl_absorpt_correction_T_min 0.653
_exptl_absorpt_correction_type multi-scan
_exptl_crystal_colour Green
_exptl_crystal_density_diffrn 1.827
_exptl_crystal_density_method 'not measured'
_exptl_crystal_description Chip
_exptl_crystal_F_000 552
_exptl_crystal_size_max 0.4
_exptl_crystal_size_mid 0.4
_exptl_crystal_size_min 0.4
_refine_diff_density_max 0.562
_refine_diff_density_min -0.601
_refine_diff_density_rms 0.091
_refine_ls_extinction_method none
_refine_ls_goodness_of_fit_ref 1.113
_refine_ls_hydrogen_treatment constr
_refine_ls_matrix_type full
_refine_ls_number_parameters 127
_refine_ls_number_reflns 2173
_refine_ls_number_restraints 0
_refine_ls_restrained_S_all 1.113
_refine_ls_R_factor_all 0.0363
_refine_ls_R_factor_gt 0.0351
_refine_ls_shift/su_max 0.001
_refine_ls_shift/su_mean 0.000
_refine_ls_structure_factor_coef Fsqd
_refine_ls_weighting_details 'calc w=1/[\s^2^(Fo^2^)+(0.0433P)^2^+0.9141P] where P=(Fo^2^+2Fc^2^)/3'
_refine_ls_weighting_scheme calc
_refine_ls_wR_factor_gt 0.1015
_refine_ls_wR_factor_ref 0.1026
_reflns_number_gt 2088
_reflns_number_total 2173
_reflns_threshold_expression >2sigma(I)
_cod_data_source_file b702146a.txt
_cod_data_source_block 4
_cod_depositor_comments
;
The following automatic conversions were performed:
'_symmetry_cell_setting' value 'Monoclinic' changed to 'monoclinic'
according to '/home/saulius/struct/CIF-dictionaries/cif_core.dic'
dictionary named 'cif_core.dic' version 2.4.1 from 2010-06-29.

Automatic conversion script
Id: cif_fix_enum 1527 2010-12-29 10:47:43Z saulius 
;
_cod_original_sg_symbol_H-M 'P 21/c'
_cod_database_code 7005425

loop_
_symmetry_equiv_pos_as_xyz
'x, y, z'
'-x, y+1/2, -z+1/2'
'-x, -y, -z'
'x, -y-1/2, z-1/2'

loop_
_atom_site_label
_atom_site_type_symbol
_atom_site_fract_x
_atom_site_fract_y
_atom_site_fract_z
_atom_site_U_iso_or_equiv
_atom_site_adp_type
_atom_site_occupancy
_atom_site_symmetry_multiplicity
_atom_site_calc_flag
_atom_site_refinement_flags
_atom_site_disorder_assembly
_atom_site_disorder_group
V1 V 0.71461(4) 0.06103(3) 0.26590(3) 0.01093(14) Uani 1 1 d . . .
F1 F 0.55832(13) -0.02195(11) 0.13802(11) 0.0158(3) Uani 1 1 d . . .
F2 F 0.59733(15) 0.02967(13) 0.40125(12) 0.0210(3) Uani 1 1 d . . .
F3 F 0.82527(13) -0.09808(11) 0.27672(11) 0.0156(3) Uani 1 1 d . . .
F4 F 0.83095(14) 0.10781(11) 0.12279(10) 0.0157(3) Uani 1 1 d . . .
F5 F 0.60315(14) 0.22063(11) 0.23361(11) 0.0185(3) Uani 1 1 d . . .
F6 F 0.88256(14) 0.13766(12) 0.38037(11) 0.0183(3) Uani 1 1 d . . .
N1 N 0.45680(19) 0.25203(16) -0.00426(16) 0.0160(4) Uani 1 1 d . . .
H1A H 0.4817 0.3017 -0.0652 0.024 Uiso 1 1 calc R . .
H1B H 0.4902 0.1746 -0.0165 0.024 Uiso 1 1 calc R . .
H1C H 0.5016 0.2805 0.0689 0.024 Uiso 1 1 calc R . .
C1 C 0.2813(2) 0.25080(18) -0.00407(19) 0.0144(4) Uani 1 1 d . . .
H1D H 0.2335 0.2219 -0.0849 0.017 Uiso 1 1 calc R . .
H1E H 0.2457 0.3358 0.0074 0.017 Uiso 1 1 calc R . .
C2 C 0.2262(2) 0.16710(18) 0.09814(19) 0.0148(4) Uani 1 1 d . . .
H2A H 0.2769 0.1944 0.1786 0.018 Uiso 1 1 calc R . .
H2B H 0.1148 0.1783 0.0986 0.018 Uiso 1 1 calc R . .
N2 N 0.25930(19) 0.02949(15) 0.08243(15) 0.0114(3) Uani 1 1 d . . .
H2C H 0.3619 0.0158 0.1034 0.014 Uiso 1 1 calc R . .
H2D H 0.2363 0.0090 0.0014 0.014 Uiso 1 1 calc R . .
C3 C 0.1681(2) -0.05547(17) 0.16052(18) 0.0124(4) Uani 1 1 d . . .
H3A H 0.1914 -0.1421 0.1429 0.015 Uiso 1 1 calc R . .
H3B H 0.0573 -0.0424 0.1372 0.015 Uiso 1 1 calc R . .
C4 C 0.2076(2) -0.03071(19) 0.30136(18) 0.0139(4) Uani 1 1 d . . .
H4A H 0.3194 -0.0360 0.3246 0.017 Uiso 1 1 calc R . .
H4B H 0.1730 0.0524 0.3220 0.017 Uiso 1 1 calc R . .
N3 N 0.12508(19) -0.12847(16) 0.37034(15) 0.0130(3) Uani 1 1 d . . .
H3C H 0.1459 -0.1160 0.4522 0.019 Uiso 1 1 calc R . .
H3D H 0.1580 -0.2043 0.3511 0.019 Uiso 1 1 calc R . .
H3E H 0.0227 -0.1228 0.3484 0.019 Uiso 1 1 calc R . .

loop_
_atom_site_aniso_label
_atom_site_aniso_U_11
_atom_site_aniso_U_22
_atom_site_aniso_U_33
_atom_site_aniso_U_23
_atom_site_aniso_U_13
_atom_site_aniso_U_12
V1 0.0111(2) 0.0104(2) 0.0111(2) -0.00040(11) 0.00038(13) 0.00189(11)
F1 0.0125(6) 0.0167(6) 0.0175(6) -0.0030(5) -0.0009(4) -0.0005(5)
F2 0.0227(7) 0.0220(6) 0.0199(6) 0.0021(5) 0.0089(5) 0.0008(5)
F3 0.0142(6) 0.0131(6) 0.0193(6) 0.0022(5) 0.0011(5) 0.0024(4)
F4 0.0186(6) 0.0169(6) 0.0121(6) -0.0005(4) 0.0034(4) -0.0044(5)
F5 0.0199(6) 0.0132(6) 0.0213(6) -0.0002(5) -0.0025(5) 0.0042(5)
F6 0.0186(6) 0.0204(6) 0.0152(6) -0.0016(5) -0.0009(5) -0.0032(5)
N1 0.0171(9) 0.0151(8) 0.0162(8) 0.0010(6) 0.0036(7) -0.0009(7)
C1 0.0148(10) 0.0126(9) 0.0156(9) 0.0005(7) 0.0009(7) 0.0007(7)
C2 0.0147(9) 0.0107(9) 0.0196(10) -0.0013(7) 0.0051(7) 0.0009(7)
N2 0.0109(8) 0.0109(8) 0.0126(8) 0.0003(6) 0.0016(6) 0.0013(6)
C3 0.0123(9) 0.0134(9) 0.0115(9) 0.0001(7) 0.0010(7) -0.0019(7)
C4 0.0156(10) 0.0137(9) 0.0122(9) -0.0007(7) 0.0011(7) -0.0022(7)
N3 0.0129(8) 0.0137(8) 0.0121(8) 0.0003(6) 0.0010(6) -0.0001(6)

loop_
_atom_type_symbol
_atom_type_description
_atom_type_scat_dispersion_real
_atom_type_scat_dispersion_imag
_atom_type_scat_source
V V 0.3005 0.5294 'International Tables Vol C Tables 4.2.6.8 and 6.1.1.4'
F F 0.0171 0.0103 'International Tables Vol C Tables 4.2.6.8 and 6.1.1.4'
C C 0.0033 0.0016 'International Tables Vol C Tables 4.2.6.8 and 6.1.1.4'
N N 0.0061 0.0033 'International Tables Vol C Tables 4.2.6.8 and 6.1.1.4'
H H 0.0000 0.0000 'International Tables Vol C Tables 4.2.6.8 and 6.1.1.4'

loop_
_geom_angle_atom_site_label_1
_geom_angle_atom_site_label_2
_geom_angle_atom_site_label_3
_geom_angle
_geom_angle_site_symmetry_1
_geom_angle_site_symmetry_3
_geom_angle_publ_flag
F2 V1 F3 95.83(6) . . ?
F2 V1 F5 89.74(6) . . ?
F3 V1 F5 173.27(5) . . ?
F2 V1 F6 90.63(6) . . ?
F3 V1 F6 90.27(5) . . ?
F5 V1 F6 93.46(5) . . ?
F2 V1 F4 175.44(5) . . ?
F3 V1 F4 88.71(5) . . ?
F5 V1 F4 85.76(5) . . ?
F6 V1 F4 88.89(5) . . ?
F2 V1 F1 94.23(6) . . ?
F3 V1 F1 86.69(5) . . ?
F5 V1 F1 89.14(5) . . ?
F6 V1 F1 174.50(5) . . ?
F4 V1 F1 86.46(5) . . ?
C1 N1 H1A 109.5 . . ?
C1 N1 H1B 109.5 . . ?
H1A N1 H1B 109.5 . . ?
C1 N1 H1C 109.5 . . ?
H1A N1 H1C 109.5 . . ?
H1B N1 H1C 109.5 . . ?
N1 C1 C2 113.49(15) . . ?
N1 C1 H1D 108.9 . . ?
C2 C1 H1D 108.9 . . ?
N1 C1 H1E 108.9 . . ?
C2 C1 H1E 108.9 . . ?
H1D C1 H1E 107.7 . . ?
N2 C2 C1 114.05(16) . . ?
N2 C2 H2A 108.7 . . ?
C1 C2 H2A 108.7 . . ?
N2 C2 H2B 108.7 . . ?
C1 C2 H2B 108.7 . . ?
H2A C2 H2B 107.6 . . ?
C2 N2 C3 113.73(15) . . ?
C2 N2 H2C 108.8 . . ?
C3 N2 H2C 108.8 . . ?
C2 N2 H2D 108.8 . . ?
C3 N2 H2D 108.8 . . ?
H2C N2 H2D 107.7 . . ?
N2 C3 C4 111.99(15) . . ?
N2 C3 H3A 109.2 . . ?
C4 C3 H3A 109.2 . . ?
N2 C3 H3B 109.2 . . ?
C4 C3 H3B 109.2 . . ?
H3A C3 H3B 107.9 . . ?
N3 C4 C3 107.71(15) . . ?
N3 C4 H4A 110.2 . . ?
C3 C4 H4A 110.2 . . ?
N3 C4 H4B 110.2 . . ?
C3 C4 H4B 110.2 . . ?
H4A C4 H4B 108.5 . . ?
C4 N3 H3C 109.5 . . ?
C4 N3 H3D 109.5 . . ?
H3C N3 H3D 109.5 . . ?
C4 N3 H3E 109.5 . . ?
H3C N3 H3E 109.5 . . ?
H3D N3 H3E 109.5 . . ?

loop_
_geom_bond_atom_site_label_1
_geom_bond_atom_site_label_2
_geom_bond_distance
_geom_bond_site_symmetry_2
_geom_bond_publ_flag
V1 F2 1.8989(13) . ?
V1 F3 1.9452(12) . ?
V1 F5 1.9674(12) . ?
V1 F6 1.9689(12) . ?
V1 F4 1.9985(12) . ?
V1 F1 2.0179(12) . ?
N1 C1 1.514(2) . ?
N1 H1A 0.8900 . ?
N1 H1B 0.8900 . ?
N1 H1C 0.8900 . ?
C1 C2 1.536(3) . ?
C1 H1D 0.9700 . ?
C1 H1E 0.9700 . ?
C2 N2 1.510(2) . ?
C2 H2A 0.9700 . ?
C2 H2B 0.9700 . ?
N2 C3 1.517(2) . ?
N2 H2C 0.9000 . ?
N2 H2D 0.9000 . ?
C3 C4 1.539(3) . ?
C3 H3A 0.9700 . ?
C3 H3B 0.9700 . ?
C4 N3 1.507(2) . ?
C4 H4A 0.9700 . ?
C4 H4B 0.9700 . ?
N3 H3C 0.8900 . ?
N3 H3D 0.8900 . ?
N3 H3E 0.8900 . ?

loop_
_geom_hbond_atom_site_label_D
_geom_hbond_atom_site_label_H
_geom_hbond_atom_site_label_A
_geom_hbond_distance_DH
_geom_hbond_distance_HA
_geom_hbond_distance_DA
_geom_hbond_angle_DHA
_geom_hbond_site_symmetry_A
N1 H1A F2 0.89 2.11 2.868(2) 142.6 4_565
N1 H1B F1 0.89 2.10 2.843(2) 140.1 3_655
N2 H2D F4 0.90 1.87 2.692(2) 150.6 3_655
N2 H2D F1 0.90 2.46 2.999(2) 119.1 3_655
N1 H1C F5 0.89 1.99 2.744(2) 141.3 .
N2 H2C F1 0.90 1.74 2.638(2) 175.5 .
N3 H3C F6 0.89 1.86 2.697(2) 155.2 3_656
N3 H3D F4 0.89 2.03 2.840(2) 151.5 2_645
N3 H3E F3 0.89 1.81 2.685(2) 169.0 1_455
